data_4304578
loop_
_publ_author_name
'Bijay Sarkar'
'Ben-Jie Liaw'
'Ching-Shiang Fang'
'C. W. Liu'

_publ_section_title
;
Phosphonate- and Ester-Substituted 2-Cyanoethylene-1,1-Dithiolate Clusters
of Zinc: Aerial CO2 Fixation and Unusual Binding Patterns
;
_journal_name_full 'Inorganic Chemistry'
_journal_page_first 2777
_journal_page_last 2785
_journal_paper_doi 10.1021/ic702126k
_journal_volume 47
_journal_year 2008
_chemical_formula_sum 'C40 H78 N9 O12 P3 S6 Zn4'
_chemical_formula_weight 1423.86
_chemical_name_systematic
;

 ?

;
_space_group_IT_number 148
_symmetry_cell_setting trigonal
_symmetry_space_group_name_Hall '-R 3'
_symmetry_space_group_name_H-M 'R -3 :H'
_atom_sites_solution_hydrogens geom
_atom_sites_solution_primary direct
_atom_sites_solution_secondary difmap
_audit_creation_method SHELXL-97
_cell_angle_alpha 90.00
_cell_angle_beta 90.00
_cell_angle_gamma 120.00
_cell_formula_units_Z 6
_cell_length_a 19.7070(19)
_cell_length_b 19.7070(19)
_cell_length_c 27.670(4)
_cell_measurement_reflns_used 36
_cell_measurement_temperature 293(2)
_cell_measurement_theta_max 12.43
_cell_measurement_theta_min 2.81
_cell_volume 9306.4(18)
_computing_cell_refinement 'Bruker XSCANS'
_computing_data_collection 'Bruker XSCANS'
_computing_data_reduction 'Bruker SHELXTL'
_computing_molecular_graphics 'Bruker SHELXTL'
_computing_publication_material 'Bruker SHELXTL'
_computing_structure_refinement 'SHELXL-97 (Sheldrick, 1997)'
_computing_structure_solution 'SHELXS-97 (Sheldrick, 1990)'
_diffrn_ambient_temperature 293(2)
_diffrn_measured_fraction_theta_full 0.971
_diffrn_measured_fraction_theta_max 0.971
_diffrn_measurement_device_type 'Bruker P4'
_diffrn_measurement_method '\w scans'
_diffrn_radiation_monochromator graphite
_diffrn_radiation_source 'fine-focus sealed tube'
_diffrn_radiation_type MoK\a
_diffrn_radiation_wavelength 0.71073
_diffrn_reflns_av_R_equivalents 0.0470
_diffrn_reflns_av_sigmaI/netI 0.0794
_diffrn_reflns_limit_h_max 22
_diffrn_reflns_limit_h_min -1
_diffrn_reflns_limit_k_max 1
_diffrn_reflns_limit_k_min -23
_diffrn_reflns_limit_l_max 1
_diffrn_reflns_limit_l_min -32
_diffrn_reflns_number 4303
_diffrn_reflns_theta_full 25.00
_diffrn_reflns_theta_max 25.00
_diffrn_reflns_theta_min 1.89
_diffrn_standards_interval_count 497
_diffrn_standards_number 3
_exptl_absorpt_coefficient_mu 1.866
_exptl_absorpt_correction_T_max 0.9642
_exptl_absorpt_correction_T_min 0.8813
_exptl_absorpt_correction_type empirical
_exptl_crystal_colour coloress
_exptl_crystal_density_diffrn 1.524
_exptl_crystal_density_method 'not measured'
_exptl_crystal_description collumn
_exptl_crystal_F_000 4428
_exptl_crystal_size_max 0.30
_exptl_crystal_size_mid 0.15
_exptl_crystal_size_min 0.08
_refine_diff_density_max 0.757
_refine_diff_density_min -0.672
_refine_diff_density_rms 0.111
_refine_ls_extinction_method none
_refine_ls_goodness_of_fit_ref 1.060
_refine_ls_hydrogen_treatment constr
_refine_ls_matrix_type full
_refine_ls_number_parameters 223
_refine_ls_number_reflns 3550
_refine_ls_number_restraints 0
_refine_ls_restrained_S_all 1.060
_refine_ls_R_factor_all 0.1137
_refine_ls_R_factor_gt 0.0609
_refine_ls_shift/su_max 0.001
_refine_ls_shift/su_mean 0.000
_refine_ls_structure_factor_coef Fsqd
_refine_ls_weighting_details 'calc w=1/[\s^2^(Fo^2^)+(0.0355P)^2^+118.9193P] where P=(Fo^2^+2Fc^2^)/3'
_refine_ls_weighting_scheme calc
_refine_ls_wR_factor_gt 0.1253
_refine_ls_wR_factor_ref 0.1504
_reflns_number_gt 2274
_reflns_number_total 3550
_reflns_threshold_expression >2sigma(I)
_cod_data_source_file ic702126k-file001_1.cif
_cod_data_source_block 1
_cod_depositor_comments
;
The following automatic conversions were performed:
'_symmetry_cell_setting' value 'Trigonal' changed to 'trigonal' according
to '/home/saulius/struct/CIF-dictionaries/cif_core.dic' dictionary named
'cif_core.dic' version 2.4.1 from 2010-06-29.

Automatic conversion script
Id: cif_fix_enum 1527 2010-12-29 10:47:43Z saulius 
;
_cod_original_cell_volume 9306.3(18)
_cod_original_sg_symbol_H-M 'R -3'
_cod_database_code 4304578

loop_
_symmetry_equiv_pos_as_xyz
'x, y, z'
'-y, x-y, z'
'-x+y, -x, z'
'x+2/3, y+1/3, z+1/3'
'-y+2/3, x-y+1/3, z+1/3'
'-x+y+2/3, -x+1/3, z+1/3'
'x+1/3, y+2/3, z+2/3'
'-y+1/3, x-y+2/3, z+2/3'
'-x+y+1/3, -x+2/3, z+2/3'
'-x, -y, -z'
'y, -x+y, -z'
'x-y, x, -z'
'-x+2/3, -y+1/3, -z+1/3'
'y+2/3, -x+y+1/3, -z+1/3'
'x-y+2/3, x+1/3, -z+1/3'
'-x+1/3, -y+2/3, -z+2/3'
'y+1/3, -x+y+2/3, -z+2/3'
'x-y+1/3, x+2/3, -z+2/3'

loop_
_atom_site_label
_atom_site_type_symbol
_atom_site_fract_x
_atom_site_fract_y
_atom_site_fract_z
_atom_site_U_iso_or_equiv
_atom_site_adp_type
_atom_site_occupancy
_atom_site_symmetry_multiplicity
_atom_site_calc_flag
_atom_site_refinement_flags
_atom_site_disorder_assembly
_atom_site_disorder_group
Zn1 Zn 1.0000 1.0000 0.30640(5) 0.0390(4) Uani 1 3 d S . .
Zn2 Zn 0.84136(5) 0.90357(5) 0.16300(3) 0.0431(3) Uani 1 1 d . . .
S1 S 0.88016(11) 0.92692(11) 0.25577(7) 0.0446(5) Uani 1 1 d . . .
S2 S 0.79298(13) 0.78211(11) 0.20207(7) 0.0536(5) Uani 1 1 d . . .
P1 P 0.89742(12) 0.81732(12) 0.34731(7) 0.0470(5) Uani 1 1 d . . .
O1 O 0.9572(3) 0.9007(3) 0.34956(17) 0.0463(12) Uani 1 1 d . . .
O2 O 0.8325(4) 0.7940(4) 0.3868(2) 0.0708(17) Uani 1 1 d . . .
O3 O 0.9296(3) 0.7617(3) 0.3625(2) 0.0645(16) Uani 1 1 d . . .
O4 O 0.9372(3) 1.0038(3) 0.14507(18) 0.0484(13) Uani 1 1 d . . .
N1 N 0.7865(5) 0.6346(5) 0.2835(3) 0.091(3) Uani 1 1 d . . .
N2 N 0.7606(4) 0.9459(4) 0.1630(2) 0.0535(17) Uani 1 1 d . . .
N3 N 0.8004(4) 0.8681(4) 0.0889(2) 0.0508(16) Uani 1 1 d . . .
C1 C 0.8425(4) 0.8266(4) 0.2549(3) 0.0412(17) Uani 1 1 d . . .
C2 C 0.8501(4) 0.7829(4) 0.2914(3) 0.0441(18) Uani 1 1 d . . .
C3 C 0.8149(5) 0.7001(5) 0.2854(3) 0.061(2) Uani 1 1 d . . .
C4 C 0.8368(14) 0.8274(10) 0.4230(11) 0.42(3) Uani 1 1 d . . .
H4A H 0.8744 0.8185 0.4403 0.509 Uiso 1 1 calc R . .
H4B H 0.7868 0.7907 0.4374 0.509 Uiso 1 1 calc R . .
C5 C 0.8490(9) 0.8909(9) 0.4435(5) 0.153(6) Uani 1 1 d . . .
H5A H 0.8494 0.8851 0.4780 0.229 Uiso 1 1 calc R . .
H5B H 0.8080 0.9015 0.4348 0.229 Uiso 1 1 calc R . .
H5C H 0.8986 0.9335 0.4332 0.229 Uiso 1 1 calc R . .
C6 C 0.9921(7) 0.7603(8) 0.3346(5) 0.107(4) Uani 1 1 d . . .
H6A H 0.9678 0.7226 0.3087 0.128 Uiso 1 1 calc R . .
H6B H 1.0233 0.8114 0.3198 0.128 Uiso 1 1 calc R . .
C7 C 1.0401(10) 0.7432(12) 0.3581(6) 0.209(10) Uani 1 1 d . . .
H7A H 1.0777 0.7434 0.3359 0.314 Uiso 1 1 calc R . .
H7B H 1.0106 0.6923 0.3725 0.314 Uiso 1 1 calc R . .
H7C H 1.0670 0.7815 0.3829 0.314 Uiso 1 1 calc R . .
C8 C 0.7014(5) 0.9087(7) 0.2010(4) 0.089(3) Uani 1 1 d . . .
H8A H 0.6661 0.9290 0.2001 0.134 Uiso 1 1 calc R . .
H8B H 0.7266 0.9196 0.2320 0.134 Uiso 1 1 calc R . .
H8C H 0.6725 0.8531 0.1958 0.134 Uiso 1 1 calc R . .
C9 C 0.8033(5) 1.0301(5) 0.1716(4) 0.076(3) Uani 1 1 d . . .
H9A H 0.7672 1.0495 0.1716 0.114 Uiso 1 1 calc R . .
H9B H 0.8413 1.0556 0.1464 0.114 Uiso 1 1 calc R . .
H9C H 0.8294 1.0407 0.2022 0.114 Uiso 1 1 calc R . .
C10 C 0.7223(7) 0.9255(7) 0.1153(4) 0.091(3) Uani 1 1 d . . .
H10A H 0.6732 0.8765 0.1181 0.109 Uiso 1 1 calc R . .
H10B H 0.7098 0.9656 0.1060 0.109 Uiso 1 1 calc R . .
C11 C 0.7676(7) 0.9179(8) 0.0776(3) 0.098(4) Uani 1 1 d . . .
H11A H 0.8103 0.9697 0.0695 0.118 Uiso 1 1 calc R . .
H11B H 0.7348 0.8972 0.0492 0.118 Uiso 1 1 calc R . .
C12 C 0.8640(6) 0.8861(6) 0.0546(3) 0.080(3) Uani 1 1 d . . .
H12A H 0.8425 0.8691 0.0228 0.120 Uiso 1 1 calc R . .
H12B H 0.8913 0.8593 0.0641 0.120 Uiso 1 1 calc R . .
H12C H 0.8998 0.9415 0.0543 0.120 Uiso 1 1 calc R . .
C13 C 0.7439(7) 0.7855(6) 0.0854(4) 0.098(4) Uani 1 1 d . . .
H13A H 0.7274 0.7724 0.0525 0.148 Uiso 1 1 calc R . .
H13B H 0.6993 0.7735 0.1053 0.148 Uiso 1 1 calc R . .
H13C H 0.7673 0.7556 0.0963 0.148 Uiso 1 1 calc R . .
C14 C 1.0000 1.0000 0.1456(4) 0.035(3) Uani 1 3 d S . .

loop_
_atom_site_aniso_label
_atom_site_aniso_U_11
_atom_site_aniso_U_22
_atom_site_aniso_U_33
_atom_site_aniso_U_23
_atom_site_aniso_U_13
_atom_site_aniso_U_12
Zn1 0.0367(5) 0.0367(5) 0.0437(8) 0.000 0.000 0.0184(3)
Zn2 0.0381(5) 0.0416(5) 0.0474(5) 0.0043(4) -0.0034(4) 0.0183(4)
S1 0.0439(11) 0.0372(10) 0.0502(11) 0.0016(8) -0.0086(9) 0.0185(9)
S2 0.0585(13) 0.0389(11) 0.0509(12) 0.0008(9) -0.0092(10) 0.0152(10)
P1 0.0514(12) 0.0390(12) 0.0452(11) 0.0060(9) -0.0006(9) 0.0185(10)
O1 0.046(3) 0.039(3) 0.047(3) 0.005(2) -0.005(2) 0.016(2)
O2 0.076(4) 0.065(4) 0.055(4) 0.001(3) 0.019(3) 0.022(3)
O3 0.081(4) 0.051(3) 0.062(4) 0.014(3) -0.011(3) 0.033(3)
O4 0.039(3) 0.053(3) 0.060(3) 0.006(3) 0.002(2) 0.028(3)
N1 0.117(7) 0.043(5) 0.088(6) 0.000(4) -0.034(5) 0.021(5)
N2 0.047(4) 0.059(4) 0.057(4) -0.001(3) -0.003(3) 0.028(4)
N3 0.049(4) 0.053(4) 0.048(4) -0.004(3) -0.010(3) 0.024(3)
C1 0.036(4) 0.031(4) 0.048(4) -0.003(3) -0.001(3) 0.010(3)
C2 0.048(5) 0.030(4) 0.049(4) 0.007(3) -0.003(4) 0.016(4)
C3 0.065(6) 0.047(5) 0.054(5) 0.002(4) -0.015(4) 0.016(5)
C4 0.31(3) 0.104(14) 0.60(5) -0.14(2) 0.36(4) -0.082(16)
C5 0.155(14) 0.139(13) 0.130(12) -0.029(10) 0.038(10) 0.048(11)
C6 0.109(9) 0.130(11) 0.123(10) 0.030(8) 0.030(8) 0.090(9)
C7 0.206(19) 0.32(3) 0.213(19) 0.140(18) 0.080(15) 0.21(2)
C8 0.060(6) 0.116(9) 0.100(8) 0.006(7) 0.009(6) 0.051(6)
C9 0.068(6) 0.065(6) 0.117(8) -0.003(6) -0.005(6) 0.049(5)
C10 0.098(8) 0.123(9) 0.086(8) -0.018(7) -0.033(6) 0.082(8)
C11 0.132(10) 0.164(12) 0.057(6) -0.013(7) -0.028(6) 0.117(10)
C12 0.078(7) 0.109(8) 0.053(5) -0.005(5) 0.002(5) 0.047(6)
C13 0.114(9) 0.067(7) 0.069(7) -0.003(5) -0.033(6) 0.012(6)
C14 0.034(4) 0.034(4) 0.036(7) 0.000 0.000 0.017(2)

loop_
_atom_type_symbol
_atom_type_description
_atom_type_scat_dispersion_real
_atom_type_scat_dispersion_imag
_atom_type_scat_source
C C 0.0033 0.0016 'International Tables Vol C Tables 4.2.6.8 and 6.1.1.4'
H H 0.0000 0.0000 'International Tables Vol C Tables 4.2.6.8 and 6.1.1.4'
O O 0.0106 0.0060 'International Tables Vol C Tables 4.2.6.8 and 6.1.1.4'
P P 0.1023 0.0942 'International Tables Vol C Tables 4.2.6.8 and 6.1.1.4'
S S 0.1246 0.1234 'International Tables Vol C Tables 4.2.6.8 and 6.1.1.4'
Zn Zn 0.2839 1.4301 'International Tables Vol C Tables 4.2.6.8 and 6.1.1.4'
N N 0.0061 0.0033 'International Tables Vol C Tables 4.2.6.8 and 6.1.1.4'

loop_
_geom_angle_atom_site_label_1
_geom_angle_atom_site_label_2
_geom_angle_atom_site_label_3
_geom_angle
_geom_angle_site_symmetry_1
_geom_angle_site_symmetry_3
_geom_angle_publ_flag
O1 Zn1 O1 90.24(19) 2_765 . ?
O1 Zn1 O1 90.24(19) 2_765 3_675 ?
O1 Zn1 O1 90.24(19) . 3_675 ?
O1 Zn1 S1 177.64(14) 2_765 . ?
O1 Zn1 S1 87.59(13) . . ?
O1 Zn1 S1 90.70(15) 3_675 . ?
O1 Zn1 S1 87.59(13) 2_765 2_765 ?
O1 Zn1 S1 90.70(14) . 2_765 ?
O1 Zn1 S1 177.64(15) 3_675 2_765 ?
S1 Zn1 S1 91.50(7) . 2_765 ?
O1 Zn1 S1 90.70(14) 2_765 3_675 ?
O1 Zn1 S1 177.64(14) . 3_675 ?
O1 Zn1 S1 87.59(13) 3_675 3_675 ?
S1 Zn1 S1 91.50(7) . 3_675 ?
S1 Zn1 S1 91.50(7) 2_765 3_675 ?
O4 Zn2 N2 97.8(2) . . ?
O4 Zn2 N3 95.7(2) . . ?
N2 Zn2 N3 84.1(2) . . ?
O4 Zn2 S2 145.39(15) . . ?
N2 Zn2 S2 113.35(19) . . ?
N3 Zn2 S2 102.03(18) . . ?
O4 Zn2 S1 91.19(15) . . ?
N2 Zn2 S1 97.99(18) . . ?
N3 Zn2 S1 172.50(18) . . ?
S2 Zn2 S1 70.51(7) . . ?
C1 S1 Zn1 114.1(2) . . ?
C1 S1 Zn2 82.4(2) . . ?
Zn1 S1 Zn2 138.76(9) . . ?
C1 S2 Zn2 91.9(2) . . ?
O1 P1 O2 112.3(3) . . ?
O1 P1 O3 113.0(3) . . ?
O2 P1 O3 99.4(3) . . ?
O1 P1 C2 116.3(3) . . ?
O2 P1 C2 107.6(4) . . ?
O3 P1 C2 106.7(3) . . ?
P1 O1 Zn1 138.6(3) . . ?
C4 O2 P1 127.5(10) . . ?
C6 O3 P1 120.4(6) . . ?
C14 O4 Zn2 113.9(3) . . ?
C9 N2 C8 108.4(7) . . ?
C9 N2 C10 112.4(8) . . ?
C8 N2 C10 109.5(8) . . ?
C9 N2 Zn2 109.1(5) . . ?
C8 N2 Zn2 111.5(5) . . ?
C10 N2 Zn2 105.9(5) . . ?
C13 N3 C11 113.2(8) . . ?
C13 N3 C12 108.2(8) . . ?
C11 N3 C12 108.2(8) . . ?
C13 N3 Zn2 112.1(5) . . ?
C11 N3 Zn2 101.7(5) . . ?
C12 N3 Zn2 113.3(5) . . ?
C2 C1 S1 125.8(6) . . ?
C2 C1 S2 120.6(5) . . ?
S1 C1 S2 113.6(4) . . ?
C1 C2 C3 119.1(7) . . ?
C1 C2 P1 127.1(5) . . ?
C3 C2 P1 113.8(5) . . ?
N1 C3 C2 176.0(10) . . ?
O2 C4 C5 148(3) . . ?
C7 C6 O3 117.5(12) . . ?
C11 C10 N2 114.8(8) . . ?
C10 C11 N3 115.3(9) . . ?
O4 C14 O4 119.99(3) 2_765 . ?
O4 C14 O4 119.99(3) 2_765 3_675 ?
O4 C14 O4 119.99(3) . 3_675 ?

loop_
_geom_bond_atom_site_label_1
_geom_bond_atom_site_label_2
_geom_bond_distance
_geom_bond_site_symmetry_2
_geom_bond_publ_flag
Zn1 O1 2.077(5) 2_765 ?
Zn1 O1 2.077(5) . ?
Zn1 O1 2.077(5) 3_675 ?
Zn1 S1 2.493(2) . ?
Zn1 S1 2.493(2) 2_765 ?
Zn1 S1 2.493(2) 3_675 ?
Zn2 O4 1.996(5) . ?
Zn2 N2 2.135(6) . ?
Zn2 N3 2.185(6) . ?
Zn2 S2 2.351(2) . ?
Zn2 S1 2.652(2) . ?
S1 C1 1.729(7) . ?
S2 C1 1.734(7) . ?
P1 O1 1.469(5) . ?
P1 O2 1.568(6) . ?
P1 O3 1.573(6) . ?
P1 C2 1.759(7) . ?
O2 C4 1.18(2) . ?
O3 C6 1.465(11) . ?
O4 C14 1.276(5) . ?
N1 C3 1.122(10) . ?
N2 C9 1.456(10) . ?
N2 C8 1.467(11) . ?
N2 C10 1.473(11) . ?
N3 C13 1.445(11) . ?
N3 C11 1.455(11) . ?
N3 C12 1.468(10) . ?
C1 C2 1.382(10) . ?
C2 C3 1.429(11) . ?
C4 C5 1.283(19) . ?
C6 C7 1.324(16) . ?
C10 C11 1.428(13) . ?
C14 O4 1.276(5) 2_765 ?
C14 O4 1.276(5) 3_675 ?
